data_4074106
loop_
_publ_author_name
'Zhu, Yanjun'
'Fan, Lei'
'Chen, Chun-Hsing'
'Finnell, Shannon R.'
'Foxman, Bruce M.'
'Ozerov, Oleg V.'

_publ_section_title
;
 C&#x2212;H Oxidative Addition to a (PNP)Ir Center and Ligand-Induced
 Reversal of Benzyl/Aryl Selectivity
;
_journal_issue 27
_journal_name_full Organometallics
_journal_page_first 6701
_journal_paper_doi 10.1021/om701110y
_journal_volume 26
_journal_year 2007
_chemical_formula_moiety 'C38 H55.00 Ir1 N2 P2 S1'
_chemical_formula_sum 'C38 H55 Ir N2 P2 S'
_chemical_formula_weight 826.10
_space_group_IT_number 14
_symmetry_cell_setting monoclinic
_symmetry_space_group_name_Hall '-P 2yn'
_symmetry_space_group_name_H-M 'P 1 21/n 1'
_atom_sites_solution_hydrogens geom
_atom_sites_solution_primary direct
_audit_creation_date 07-07-07
_audit_creation_method CRYSTALS_ver_12.85
_cell_angle_alpha 90
_cell_angle_beta 94.126(4)
_cell_angle_gamma 90
_cell_formula_units_Z 4
_cell_length_a 11.7373(9)
_cell_length_b 17.2111(13)
_cell_length_c 18.3398(13)
_cell_measurement_reflns_used 9594
_cell_measurement_temperature 120
_cell_measurement_theta_max 29
_cell_measurement_theta_min 2
_cell_volume 3695.3(5)
_computing_cell_refinement 'SAINT (Siemens ,1995)'
_computing_data_collection 'SMART (Siemens, 1993)'
_computing_data_reduction 'SAINT (Siemens ,1995)'
_computing_molecular_graphics 'CAMERON (Watkin et al., 1996)'
_computing_publication_material 'CRYSTALS (Betteridge et al., 2003)'
_computing_structure_refinement 'CRYSTALS (Betteridge et al., 2003)'
_computing_structure_solution 'SIR92 (Altomare et al., 1994)'
_diffrn_ambient_temperature 120
_diffrn_measured_fraction_theta_full 0.997
_diffrn_measured_fraction_theta_max 0.991
_diffrn_measurement_device_type 'KappaCCD ApexII'
_diffrn_measurement_method \w/2\q
_diffrn_radiation_monochromator graphite
_diffrn_radiation_type 'Mo K\a'
_diffrn_radiation_wavelength 0.71073
_diffrn_reflns_av_R_equivalents 0.061
_diffrn_reflns_limit_h_max 16
_diffrn_reflns_limit_h_min -16
_diffrn_reflns_limit_k_max 24
_diffrn_reflns_limit_k_min -24
_diffrn_reflns_limit_l_max 25
_diffrn_reflns_limit_l_min -24
_diffrn_reflns_number 113849
_diffrn_reflns_theta_full 29.504
_diffrn_reflns_theta_max 30.106
_diffrn_reflns_theta_min 1.625
_diffrn_standards_number 0
_exptl_absorpt_coefficient_mu 3.785
_exptl_absorpt_correction_T_max 0.59
_exptl_absorpt_correction_T_min 0.58
_exptl_absorpt_correction_type multi-scan
_exptl_absorpt_process_details 'DENZO/SCALEPACK (Otwinowski & Minor, 1997)'
_exptl_crystal_colour yellow
_exptl_crystal_density_diffrn 1.485
_exptl_crystal_density_method 'not measured'
_exptl_crystal_description prism
_exptl_crystal_F_000 1680.001
_exptl_crystal_size_max 0.25
_exptl_crystal_size_mid 0.14
_exptl_crystal_size_min 0.14
_refine_diff_density_max 1.67
_refine_diff_density_min -1.54
_refine_ls_extinction_method None
_refine_ls_goodness_of_fit_ref 0.9444
_refine_ls_hydrogen_treatment constr
_refine_ls_matrix_type full
_refine_ls_number_parameters 397
_refine_ls_number_reflns 10804
_refine_ls_number_restraints 7
_refine_ls_R_factor_all 0.0305
_refine_ls_R_factor_gt 0.0223
_refine_ls_shift/su_max 0.007390
_refine_ls_structure_factor_coef Fsqd
_refine_ls_weighting_details
;
 Method, part 1, Chebychev polynomial, (Watkin, 1994, Prince, 1982) 
 [weight] = 1.0/[A~0~*T~0~(x)+A~1~*T~1~(x) ... +A~n-1~]*T~n-1~(x)] 
 where A~i~ are the Chebychev coefficients listed below and x= Fcalc/Fmax 
 Method = Robust Weighting (Prince, 1982) 
 W = [weight] * [1-(deltaF/6*sigmaF)^2^]^2^ 
 A~i~ are: 
 21.6 30.7 14.5 4.38 
;
_refine_ls_weighting_scheme calc
_refine_ls_wR_factor_all 0.0591
_refine_ls_wR_factor_gt 0.0494
_refine_ls_wR_factor_ref 0.0591
_reflns_limit_h_max 16
_reflns_limit_h_min -16
_reflns_limit_k_max 24
_reflns_limit_k_min 0
_reflns_limit_l_max 25
_reflns_limit_l_min 0
_reflns_number_gt 8478
_reflns_number_total 10804
_reflns_threshold_expression I>2.0\s(I)
_oxford_diffrn_Wilson_B_factor 0.00
_oxford_diffrn_Wilson_scale 0.00
_oxford_refine_ls_r_factor_ref 0.0305
_oxford_refine_ls_scale 0.22048(5)
_oxford_reflns_number_all 10804
_oxford_reflns_threshold_expression_ref I>-10.0\s(I)
_oxford_structure_analysis_title 'OZ103_0m in P2(1)/n'
_cod_data_source_file om701110y-file001.cif
_cod_data_source_block 4c
_cod_depositor_comments
;
The following automatic conversions were performed:

'_symmetry_cell_setting' value 'Monoclinic' changed to 'monoclinic'
according to /home/saulius/struct/CIF-dictionaries/cif_core.dic
dictionary named 'cif_core.dic' version 2.4.1 from 2010-06-29.

Automatic conversion script
Id: cif_fix_values 1715 2011-07-08 13:25:40Z adriana 
;
_cod_original_sg_symbol_H-M 'P 1 21/n 1 '
_cod_original_formula_sum 'C38 H55.00 Ir1 N2 P2 S1'
_cod_database_code 4074106

loop_
_symmetry_equiv_pos_as_xyz
x,y,z
-x,-y,-z
-x+1/2,y+1/2,-z+1/2
x+1/2,-y+1/2,z+1/2

loop_
_atom_site_label
_atom_site_type_symbol
_atom_site_fract_x
_atom_site_fract_y
_atom_site_fract_z
_atom_site_U_iso_or_equiv
_atom_site_occupancy
_atom_site_adp_type
_atom_site_refinement_flags_posn
_atom_site_refinement_flags_adp
_atom_site_refinement_flags_occupancy
Ir1 Ir 0.501292(8) 0.178186(6) 0.273616(5) 0.0102 1.0000 Uani . . .
P1 P 0.44361(6) 0.27806(4) 0.34447(4) 0.0116 1.0000 Uani . . .
P2 P 0.61209(6) 0.07663(4) 0.23777(4) 0.0123 1.0000 Uani . . .
N1 N 0.66692(19) 0.22570(13) 0.30148(13) 0.0129 1.0000 Uani . . .
N2 N 0.4962(2) 0.24043(13) 0.16786(12) 0.0141 1.0000 Uani . . .
C1 C 0.7468(2) 0.12649(16) 0.22809(15) 0.0133 1.0000 Uani . . .
C2 C 0.8331(2) 0.09863(17) 0.18620(15) 0.0158 1.0000 Uani . . .
C3 C 0.9318(2) 0.14090(18) 0.17647(15) 0.0174 1.0000 Uani . . .
C4 C 0.9402(2) 0.21429(18) 0.20896(16) 0.0182 1.0000 Uani . . .
C5 C 0.8569(2) 0.24302(17) 0.25149(15) 0.0154 1.0000 Uani . . .
C6 C 0.7586(2) 0.19900(15) 0.26422(14) 0.0129 1.0000 Uani . . .
C7 C 1.0249(3) 0.1091(2) 0.13266(17) 0.0229 1.0000 Uani . . .
C8 C 0.6794(2) 0.28066(15) 0.35644(14) 0.0122 1.0000 Uani . . .
C9 C 0.7851(2) 0.30220(16) 0.39373(15) 0.0153 1.0000 Uani . . .
C10 C 0.7915(2) 0.36212(17) 0.44441(15) 0.0163 1.0000 Uani . . .
C11 C 0.6949(3) 0.40422(16) 0.46158(15) 0.0166 1.0000 Uani . . .
C12 C 0.5897(2) 0.37891(16) 0.42999(15) 0.0151 1.0000 Uani . . .
C13 C 0.5802(2) 0.31685(16) 0.38074(14) 0.0133 1.0000 Uani . . .
C14 C 0.7049(3) 0.47278(19) 0.51248(17) 0.0233 1.0000 Uani . . .
C15 C 0.6483(2) -0.00181(17) 0.30549(17) 0.0186 1.0000 Uani . . .
C16 C 0.6742(3) 0.0303(2) 0.38242(17) 0.0250 1.0000 Uani . . .
C17 C 0.7471(3) -0.05338(18) 0.28422(19) 0.0241 1.0000 Uani . . .
C18 C 0.5850(2) 0.02096(16) 0.15144(16) 0.0167 1.0000 Uani . . .
C19 C 0.5556(3) 0.07616(18) 0.08726(16) 0.0215 1.0000 Uani . . .
C20 C 0.4904(3) -0.03978(18) 0.15743(18) 0.0227 1.0000 Uani . . .
C21 C 0.3634(2) 0.36487(16) 0.30948(16) 0.0161 1.0000 Uani . . .
C22 C 0.2457(3) 0.34102(18) 0.27465(18) 0.0222 1.0000 Uani . . .
C23 C 0.4297(3) 0.41101(18) 0.25556(17) 0.0223 1.0000 Uani . . .
C24 C 0.3640(2) 0.24683(17) 0.42403(15) 0.0167 1.0000 Uani . . .
C25 C 0.3074(3) 0.31099(19) 0.46645(17) 0.0232 1.0000 Uani . . .
C26 C 0.4382(3) 0.1971(2) 0.47735(18) 0.0296 1.0000 Uani . . .
C27 C 0.3351(2) 0.13232(16) 0.24492(15) 0.0144 1.0000 Uani . . .
C28 C 0.2777(2) 0.08790(16) 0.30291(15) 0.0141 1.0000 Uani . . .
C29 C 0.1694(2) 0.10936(17) 0.32350(15) 0.0162 1.0000 Uani . . .
C30 C 0.1147(2) 0.06891(19) 0.37698(16) 0.0196 1.0000 Uani . . .
C31 C 0.1703(3) 0.00625(19) 0.41148(16) 0.0217 1.0000 Uani . . .
C32 C 0.2781(3) -0.01738(18) 0.39212(16) 0.0197 1.0000 Uani . . .
C33 C 0.3296(2) 0.02371(17) 0.33840(16) 0.0171 1.0000 Uani . . .
C34 C -0.0048(3) 0.0922(2) 0.39319(19) 0.0302 1.0000 Uani . . .
C35 C 0.3377(3) -0.0866(2) 0.42723(19) 0.0287 1.0000 Uani . . .
C36 C 0.5842(3) 0.27963(17) 0.14615(14) 0.0197 1.0000 Uani D U .
C37 C 0.4053(2) 0.24487(17) 0.11730(15) 0.0182 1.0000 Uani D . .
C38 C 0.4227(3) 0.2890(3) 0.0559(3) 0.0193(10) 0.779(4) Uiso D . P
C381 C 0.5526(11) 0.3284(8) 0.0875(8) 0.031(3) 0.221(4) Uiso D U P
S1 S 0.56139(9) 0.32386(6) 0.06402(7) 0.0231(3) 0.779(4) Uiso D . P
S11 S 0.4283(4) 0.2958(3) 0.0411(2) 0.0218(11) 0.221(4) Uiso D . P
H1 H 0.4939 0.1409 0.3398 0.016(9) 1.0000 Uiso R . .
H21 H 0.8238 0.0492 0.1636 0.0194 1.0000 Uiso R . .
H41 H 1.0052 0.2455 0.2017 0.0223 1.0000 Uiso R . .
H51 H 0.8659 0.2933 0.2725 0.0186 1.0000 Uiso R . .
H71 H 1.0965 0.1293 0.1512 0.0273 1.0000 Uiso R . .
H72 H 1.0260 0.0540 0.1363 0.0273 1.0000 Uiso R . .
H73 H 1.0108 0.1238 0.0829 0.0273 1.0000 Uiso R . .
H91 H 0.8527 0.2751 0.3836 0.0184 1.0000 Uiso R . .
H101 H 0.8635 0.3750 0.4683 0.0196 1.0000 Uiso R . .
H121 H 0.5223 0.4047 0.4424 0.0182 1.0000 Uiso R . .
H141 H 0.6370 0.4773 0.5374 0.0277 1.0000 Uiso R . .
H142 H 0.7683 0.4656 0.5470 0.0277 1.0000 Uiso R . .
H143 H 0.7157 0.5188 0.4851 0.0277 1.0000 Uiso R . .
H151 H 0.5829 -0.0341 0.3069 0.0220 1.0000 Uiso R . .
H161 H 0.6922 -0.0114 0.4152 0.0296 1.0000 Uiso R . .
H162 H 0.7374 0.0648 0.3825 0.0296 1.0000 Uiso R . .
H163 H 0.6095 0.0574 0.3974 0.0296 1.0000 Uiso R . .
H171 H 0.7618 -0.0922 0.3205 0.0283 1.0000 Uiso R . .
H172 H 0.8135 -0.0225 0.2807 0.0283 1.0000 Uiso R . .
H173 H 0.7272 -0.0774 0.2384 0.0283 1.0000 Uiso R . .
H181 H 0.6533 -0.0058 0.1422 0.0200 1.0000 Uiso R . .
H191 H 0.5420 0.0468 0.0436 0.0262 1.0000 Uiso R . .
H192 H 0.6177 0.1107 0.0822 0.0262 1.0000 Uiso R . .
H193 H 0.4892 0.1051 0.0962 0.0262 1.0000 Uiso R . .
H201 H 0.4789 -0.0671 0.1125 0.0270 1.0000 Uiso R . .
H202 H 0.5123 -0.0754 0.1955 0.0270 1.0000 Uiso R . .
H203 H 0.4216 -0.0145 0.1680 0.0270 1.0000 Uiso R . .
H211 H 0.3517 0.3977 0.3499 0.0194 1.0000 Uiso R . .
H221 H 0.2056 0.3860 0.2570 0.0269 1.0000 Uiso R . .
H222 H 0.2035 0.3161 0.3103 0.0269 1.0000 Uiso R . .
H223 H 0.2550 0.3063 0.2352 0.0269 1.0000 Uiso R . .
H231 H 0.3859 0.4548 0.2389 0.0277 1.0000 Uiso R . .
H232 H 0.5000 0.4280 0.2791 0.0277 1.0000 Uiso R . .
H233 H 0.4443 0.3790 0.2151 0.0277 1.0000 Uiso R . .
H241 H 0.3040 0.2141 0.4047 0.0201 1.0000 Uiso R . .
H251 H 0.2695 0.2886 0.5054 0.0285 1.0000 Uiso R . .
H252 H 0.3640 0.3463 0.4856 0.0285 1.0000 Uiso R . .
H253 H 0.2534 0.3379 0.4346 0.0285 1.0000 Uiso R . .
H261 H 0.3953 0.1822 0.5171 0.0364 1.0000 Uiso R . .
H262 H 0.5031 0.2261 0.4953 0.0364 1.0000 Uiso R . .
H263 H 0.4624 0.1519 0.4529 0.0364 1.0000 Uiso R . .
H271 H 0.2868 0.1748 0.2305 0.0174 1.0000 Uiso R . .
H272 H 0.3412 0.0983 0.2046 0.0174 1.0000 Uiso R . .
H291 H 0.1318 0.1526 0.3002 0.0194 1.0000 Uiso R . .
H311 H 0.1345 -0.0209 0.4487 0.0266 1.0000 Uiso R . .
H331 H 0.4030 0.0078 0.3254 0.0208 1.0000 Uiso R . .
H341 H -0.0161 0.0816 0.4430 0.0367 1.0000 Uiso R . .
H342 H -0.0151 0.1462 0.3841 0.0367 1.0000 Uiso R . .
H343 H -0.0585 0.0636 0.3627 0.0367 1.0000 Uiso R . .
H351 H 0.4180 -0.0792 0.4282 0.0344 1.0000 Uiso R . .
H352 H 0.3156 -0.0923 0.4758 0.0344 1.0000 Uiso R . .
H353 H 0.3172 -0.1320 0.3999 0.0344 1.0000 Uiso R . .
H381 H 0.3677 0.2988 0.0164 0.0292 0.779(4) Uiso R . P
H3811 H 0.5934 0.3735 0.0747 0.0264 0.221(4) Uiso R . P
H371 H 0.3350 0.2192 0.1236 0.0220 1.000(4) Uiso R . P
H361 H 0.6550 0.2829 0.1746 0.0234 1.0000 Uiso R . .

loop_
_atom_site_aniso_label
_atom_site_aniso_U_11
_atom_site_aniso_U_22
_atom_site_aniso_U_33
_atom_site_aniso_U_23
_atom_site_aniso_U_13
_atom_site_aniso_U_12
Ir1 0.00904(4) 0.00995(4) 0.01145(4) -0.00079(3) -0.00015(3) 0.00045(3)
P1 0.0110(3) 0.0111(3) 0.0126(3) -0.0005(2) 0.0006(2) 0.0012(2)
P2 0.0108(3) 0.0115(3) 0.0145(3) -0.0022(2) 0.0000(2) 0.0014(2)
N1 0.0097(9) 0.0130(10) 0.0157(10) -0.0030(8) -0.0012(8) 0.0011(8)
N2 0.0165(10) 0.0120(10) 0.0136(10) -0.0012(8) 0.0005(8) 0.0011(8)
C1 0.0104(11) 0.0141(11) 0.0156(11) -0.0006(9) 0.0005(9) 0.0023(9)
C2 0.0144(12) 0.0184(13) 0.0146(12) -0.0044(10) 0.0001(9) 0.0018(10)
C3 0.0108(11) 0.0263(14) 0.0150(12) -0.0020(10) 0.0010(9) 0.0020(10)
C4 0.0131(12) 0.0219(14) 0.0198(13) -0.0003(11) 0.0022(10) -0.0031(10)
C5 0.0100(11) 0.0175(12) 0.0185(12) -0.0009(10) -0.0005(9) -0.0003(9)
C6 0.0103(11) 0.0146(11) 0.0137(11) -0.0012(9) -0.0006(9) 0.0015(9)
C7 0.0143(13) 0.0340(17) 0.0207(14) -0.0047(12) 0.0037(10) 0.0009(12)
C8 0.0117(11) 0.0115(11) 0.0132(11) 0.0011(9) -0.0017(9) 0.0002(9)
C9 0.0130(11) 0.0163(12) 0.0162(12) -0.0001(9) -0.0014(9) 0.0000(9)
C10 0.0151(12) 0.0184(13) 0.0148(12) -0.0001(10) -0.0031(9) -0.0031(10)
C11 0.0220(13) 0.0141(12) 0.0140(12) -0.0032(9) 0.0037(10) -0.0048(10)
C12 0.0176(12) 0.0128(11) 0.0150(12) -0.0020(9) 0.0032(9) 0.0007(9)
C13 0.0126(11) 0.0128(11) 0.0143(11) -0.0014(9) -0.0012(9) -0.0016(9)
C14 0.0255(15) 0.0216(14) 0.0231(14) -0.0101(12) 0.0047(11) -0.0057(12)
C15 0.0155(12) 0.0154(12) 0.0247(14) 0.0016(10) 0.0005(10) 0.0031(10)
C16 0.0249(15) 0.0299(16) 0.0195(14) 0.0048(12) -0.0020(11) 0.0094(13)
C17 0.0215(14) 0.0177(13) 0.0327(17) 0.0005(12) -0.0003(12) 0.0074(11)
C18 0.0154(12) 0.0155(12) 0.0192(13) -0.0052(10) 0.0008(10) -0.0005(10)
C19 0.0267(15) 0.0210(14) 0.0164(13) -0.0071(11) -0.0015(11) -0.0002(11)
C20 0.0192(13) 0.0187(13) 0.0297(15) -0.0071(12) -0.0012(11) -0.0040(11)
C21 0.0150(12) 0.0133(12) 0.0203(13) 0.0006(10) 0.0026(10) 0.0043(9)
C22 0.0175(13) 0.0222(14) 0.0264(15) 0.0002(11) -0.0014(11) 0.0051(11)
C23 0.0256(15) 0.0185(13) 0.0234(14) 0.0043(11) 0.0050(11) 0.0044(11)
C24 0.0168(12) 0.0163(12) 0.0174(12) -0.0021(10) 0.0048(10) -0.0028(10)
C25 0.0269(15) 0.0221(14) 0.0219(14) -0.0032(11) 0.0104(12) 0.0008(12)
C26 0.045(2) 0.0269(16) 0.0182(14) 0.0083(12) 0.0091(13) 0.0134(14)
C27 0.0111(11) 0.0142(11) 0.0176(12) -0.0001(9) -0.0007(9) -0.0010(9)
C28 0.0137(11) 0.0139(11) 0.0146(12) -0.0017(9) 0.0011(9) -0.0025(9)
C29 0.0132(12) 0.0177(12) 0.0175(12) -0.0037(10) -0.0011(9) -0.0020(10)
C30 0.0137(12) 0.0281(15) 0.0169(13) -0.0042(11) 0.0018(10) -0.0050(11)
C31 0.0213(14) 0.0279(15) 0.0161(13) -0.0012(11) 0.0020(10) -0.0095(12)
C32 0.0207(13) 0.0195(13) 0.0184(13) 0.0022(10) -0.0018(10) -0.0058(11)
C33 0.0146(12) 0.0179(13) 0.0188(13) -0.0011(10) 0.0009(10) -0.0014(10)
C34 0.0184(14) 0.050(2) 0.0235(15) -0.0049(15) 0.0069(12) -0.0027(14)
C35 0.0329(17) 0.0265(16) 0.0261(16) 0.0089(13) -0.0028(13) 0.0001(13)
C36 0.0178(13) 0.0198(13) 0.0210(13) 0.0030(11) -0.0026(10) -0.0028(11)
C37 0.0173(13) 0.0208(13) 0.0161(12) 0.0006(10) -0.0016(10) 0.0001(10)

loop_
_atom_type_symbol
_atom_type_scat_dispersion_real
_atom_type_scat_dispersion_imag
_atom_type_scat_Cromer_Mann_a1
_atom_type_scat_Cromer_Mann_b1
_atom_type_scat_Cromer_Mann_a2
_atom_type_scat_Cromer_Mann_b2
_atom_type_scat_Cromer_Mann_a3
_atom_type_scat_Cromer_Mann_b3
_atom_type_scat_Cromer_Mann_a4
_atom_type_scat_Cromer_Mann_b4
_atom_type_scat_Cromer_Mann_c
_atom_type_scat_source
C 0.0033 0.0016 2.3100 20.8439 1.0200 10.2075 1.5886 0.5687 0.8650 51.6512 0.2156 'International Tables Vol C 4.2.6.8 and 6.1.1.4'
H 0.0000 0.0000 0.4930 10.5109 0.3229 26.1257 0.1402 3.1424 0.0408 57.7998 0.0030 'International Tables Vol C 4.2.6.8 and 6.1.1.4'
N 0.0061 0.0033 12.2126 0.0057 3.1322 9.8933 2.0125 28.9975 1.1663 0.5826 -11.5290 'International Tables Vol C 4.2.6.8 and 6.1.1.4'
P 0.1023 0.0942 6.4345 1.9067 4.1791 27.1570 1.7800 0.5260 1.4908 68.1645 1.1149 'International Tables Vol C 4.2.6.8 and 6.1.1.4'
S 0.1246 0.1234 6.9053 1.4679 5.2034 22.2151 1.4379 0.2536 1.5863 56.1720 0.8669 'International Tables Vol C 4.2.6.8 and 6.1.1.4'
Ir -1.4442 7.9887 27.3049 1.5928 16.7296 8.8655 15.6115 0.4179 5.8338 45.0011 11.4722 'International Tables Vol C 4.2.6.8 and 6.1.1.4'

loop_
_geom_angle_atom_site_label_1
_geom_angle_atom_site_label_2
_geom_angle_atom_site_label_3
_geom_angle
_geom_angle_publ_flag
P1 Ir1 P2 158.33(2) yes
P1 Ir1 N1 82.99(6) yes
P2 Ir1 N1 80.56(6) yes
P1 Ir1 N2 98.27(6) yes
P2 Ir1 N2 95.59(6) yes
N1 Ir1 N2 89.48(9) yes
P1 Ir1 C27 96.63(8) yes
P2 Ir1 C27 100.01(8) yes
N1 Ir1 C27 179.12(10) yes
N2 Ir1 C27 89.80(10) yes
P1 Ir1 H1 79.0 no
P2 Ir1 H1 88.3 no
N1 Ir1 H1 94.7 no
N2 Ir1 H1 174.7 no
C27 Ir1 H1 86.0 no
Ir1 P1 C13 101.23(9) yes
Ir1 P1 C21 124.91(10) yes
C13 P1 C21 104.05(13) yes
Ir1 P1 C24 114.38(9) yes
C13 P1 C24 107.29(13) yes
C21 P1 C24 103.43(13) yes
Ir1 P2 C1 100.52(9) yes
Ir1 P2 C15 117.80(10) yes
C1 P2 C15 104.40(13) yes
Ir1 P2 C18 124.69(9) yes
C1 P2 C18 104.87(13) yes
C15 P2 C18 102.19(13) yes
Ir1 N1 C6 118.54(17) yes
Ir1 N1 C8 118.88(17) yes
C6 N1 C8 122.6(2) yes
Ir1 N2 C36 122.68(18) yes
Ir1 N2 C37 126.37(19) yes
C36 N2 C37 110.9(2) yes
P2 C1 C2 124.1(2) yes
P2 C1 C6 115.26(19) yes
C2 C1 C6 120.6(2) yes
C1 C2 C3 122.3(3) yes
C1 C2 H21 118.8 no
C3 C2 H21 118.9 no
C2 C3 C4 116.9(3) yes
C2 C3 C7 121.4(3) yes
C4 C3 C7 121.7(3) yes
C3 C4 C5 122.1(3) yes
C3 C4 H41 119.0 no
C5 C4 H41 118.9 no
C4 C5 C6 121.3(3) yes
C4 C5 H51 119.4 no
C6 C5 H51 119.3 no
C1 C6 C5 116.7(2) yes
C1 C6 N1 117.9(2) yes
C5 C6 N1 124.9(2) yes
C3 C7 H71 109.5 no
C3 C7 H72 109.5 no
H71 C7 H72 109.5 no
C3 C7 H73 109.5 no
H71 C7 H73 109.5 no
H72 C7 H73 109.5 no
N1 C8 C9 124.9(2) yes
N1 C8 C13 118.8(2) yes
C9 C8 C13 116.2(2) yes
C8 C9 C10 121.3(3) yes
C8 C9 H91 119.4 no
C10 C9 H91 119.4 no
C9 C10 C11 122.0(3) yes
C9 C10 H101 119.0 no
C11 C10 H101 119.0 no
C10 C11 C12 116.8(2) yes
C10 C11 C14 121.1(3) yes
C12 C11 C14 122.0(3) yes
C11 C12 C13 122.3(3) yes
C11 C12 H121 118.8 no
C13 C12 H121 118.9 no
P1 C13 C8 116.46(19) yes
P1 C13 C12 123.0(2) yes
C8 C13 C12 120.5(2) yes
C11 C14 H141 109.4 no
C11 C14 H142 109.5 no
H141 C14 H142 109.5 no
C11 C14 H143 109.5 no
H141 C14 H143 109.5 no
H142 C14 H143 109.5 no
P2 C15 C16 112.0(2) yes
P2 C15 C17 113.0(2) yes
C16 C15 C17 109.9(2) yes
P2 C15 H151 107.2 no
C16 C15 H151 107.1 no
C17 C15 H151 107.2 no
C15 C16 H161 109.4 no
C15 C16 H162 109.3 no
H161 C16 H162 109.5 no
C15 C16 H163 109.6 no
H161 C16 H163 109.5 no
H162 C16 H163 109.5 no
C15 C17 H171 109.4 no
C15 C17 H172 109.4 no
H171 C17 H172 109.5 no
C15 C17 H173 109.6 no
H171 C17 H173 109.5 no
H172 C17 H173 109.5 no
P2 C18 C19 110.49(19) yes
P2 C18 C20 111.7(2) yes
C19 C18 C20 110.7(2) yes
P2 C18 H181 107.9 no
C19 C18 H181 108.0 no
C20 C18 H181 107.9 no
C18 C19 H191 109.4 no
C18 C19 H192 109.4 no
H191 C19 H192 109.5 no
C18 C19 H193 109.6 no
H191 C19 H193 109.5 no
H192 C19 H193 109.5 no
C18 C20 H201 109.5 no
C18 C20 H202 109.5 no
H201 C20 H202 109.5 no
C18 C20 H203 109.5 no
H201 C20 H203 109.5 no
H202 C20 H203 109.5 no
P1 C21 C22 110.3(2) yes
P1 C21 C23 111.98(19) yes
C22 C21 C23 110.8(3) yes
P1 C21 H211 107.9 no
C22 C21 H211 107.9 no
C23 C21 H211 107.8 no
C21 C22 H221 109.5 no
C21 C22 H222 109.4 no
H221 C22 H222 109.5 no
C21 C22 H223 109.5 no
H221 C22 H223 109.5 no
H222 C22 H223 109.5 no
C21 C23 H231 109.5 no
C21 C23 H232 109.4 no
H231 C23 H232 109.5 no
C21 C23 H233 109.5 no
H231 C23 H233 109.5 no
H232 C23 H233 109.5 no
P1 C24 C25 116.7(2) yes
P1 C24 C26 111.6(2) yes
C25 C24 C26 109.2(3) yes
P1 C24 H241 106.2 no
C25 C24 H241 106.2 no
C26 C24 H241 106.2 no
C24 C25 H251 109.5 no
C24 C25 H252 109.4 no
H251 C25 H252 109.5 no
C24 C25 H253 109.5 no
H251 C25 H253 109.5 no
H252 C25 H253 109.5 no
C24 C26 H261 109.5 no
C24 C26 H262 109.5 no
H261 C26 H262 109.5 no
C24 C26 H263 109.5 no
H261 C26 H263 109.5 no
H262 C26 H263 109.5 no
Ir1 C27 C28 117.39(18) yes
Ir1 C27 H271 107.5 no
C28 C27 H271 107.4 no
Ir1 C27 H272 107.5 no
C28 C27 H272 107.5 no
H271 C27 H272 109.5 no
C27 C28 C29 121.1(2) yes
C27 C28 C33 121.8(2) yes
C29 C28 C33 117.1(3) yes
C28 C29 C30 121.9(3) yes
C28 C29 H291 119.0 no
C30 C29 H291 119.0 no
C29 C30 C31 118.9(3) yes
C29 C30 C34 119.1(3) yes
C31 C30 C34 122.0(3) yes
C30 C31 C32 120.9(3) yes
C30 C31 H311 119.5 no
C32 C31 H311 119.6 no
C31 C32 C33 118.7(3) yes
C31 C32 C35 121.6(3) yes
C33 C32 C35 119.7(3) yes
C28 C33 C32 122.4(3) yes
C28 C33 H331 118.9 no
C32 C33 H331 118.8 no
C30 C34 H341 109.5 no
C30 C34 H342 109.5 no
H341 C34 H342 109.5 no
C30 C34 H343 109.4 no
H341 C34 H343 109.5 no
H342 C34 H343 109.5 no
C32 C35 H351 109.4 no
C32 C35 H352 109.5 no
H351 C35 H352 109.5 no
C32 C35 H353 109.5 no
H351 C35 H353 109.5 no
H352 C35 H353 109.5 no
N2 C36 C381 111.7(5) yes
N2 C36 S1 114.9(2) yes
N2 C36 H361 122.5 no
C381 C36 H361 124.2 no
S1 C36 H361 122.5 no
N2 C37 C38 115.4(3) yes
N2 C37 S11 115.3(2) yes
N2 C37 H371 122.3 no
C38 C37 H371 122.3 no
S11 C37 H371 122.4 no
C37 C38 C381 96.9(4) yes
C37 C38 S1 108.2(3) yes
C37 C38 H381 125.8 no
C381 C38 H381 136.0 no
S1 C38 H381 125.9 no
C36 C381 C38 101.7(5) yes
C36 C381 S11 110.7(5) yes
C36 C381 H3811 124.9 no
C38 C381 H3811 133.2 no
S11 C381 H3811 124.4 no
C38 S1 C36 90.48(19) yes
C381 S11 C37 86.6(4) yes

loop_
_geom_bond_atom_site_label_1
_geom_bond_atom_site_label_2
_geom_bond_distance
_geom_bond_publ_flag
Ir1 P1 2.2866(7) yes
Ir1 P2 2.3026(7) yes
Ir1 N1 2.137(2) yes
Ir1 N2 2.213(2) yes
Ir1 C27 2.135(3) yes
Ir1 H1 1.382 no
P1 C13 1.817(3) yes
P1 C21 1.855(3) yes
P1 C24 1.867(3) yes
P2 C1 1.819(3) yes
P2 C15 1.863(3) yes
P2 C18 1.858(3) yes
N1 C6 1.393(3) yes
N1 C8 1.382(3) yes
N2 C36 1.319(4) yes
N2 C37 1.365(4) yes
C1 C2 1.399(4) yes
C1 C6 1.415(4) yes
C2 C3 1.391(4) yes
C2 H21 0.950 no
C3 C4 1.397(4) yes
C3 C7 1.505(4) yes
C4 C5 1.386(4) yes
C4 H41 0.950 no
C5 C6 1.414(4) yes
C5 H51 0.950 no
C7 H71 0.950 no
C7 H72 0.950 no
C7 H73 0.950 no
C8 C9 1.422(4) yes
C8 C13 1.421(4) yes
C9 C10 1.387(4) yes
C9 H91 0.950 no
C10 C11 1.401(4) yes
C10 H101 0.950 no
C11 C12 1.395(4) yes
C11 C14 1.504(4) yes
C12 C13 1.398(4) yes
C12 H121 0.950 no
C14 H141 0.950 no
C14 H142 0.950 no
C14 H143 0.950 no
C15 C16 1.525(4) yes
C15 C17 1.533(4) yes
C15 H151 0.950 no
C16 H161 0.950 no
C16 H162 0.950 no
C16 H163 0.950 no
C17 H171 0.950 no
C17 H172 0.950 no
C17 H173 0.950 no
C18 C19 1.532(4) yes
C18 C20 1.535(4) yes
C18 H181 0.950 no
C19 H191 0.950 no
C19 H192 0.950 no
C19 H193 0.950 no
C20 H201 0.950 no
C20 H202 0.950 no
C20 H203 0.950 no
C21 C22 1.536(4) yes
C21 C23 1.524(4) yes
C21 H211 0.950 no
C22 H221 0.950 no
C22 H222 0.950 no
C22 H223 0.950 no
C23 H231 0.950 no
C23 H232 0.950 no
C23 H233 0.950 no
C24 C25 1.530(4) yes
C24 C26 1.525(4) yes
C24 H241 0.950 no
C25 H251 0.950 no
C25 H252 0.950 no
C25 H253 0.950 no
C26 H261 0.950 no
C26 H262 0.950 no
C26 H263 0.950 no
C27 C28 1.507(4) yes
C27 H271 0.950 no
C27 H272 0.950 no
C28 C29 1.402(4) yes
C28 C33 1.399(4) yes
C29 C30 1.396(4) yes
C29 H291 0.950 no
C30 C31 1.389(5) yes
C30 C34 1.510(4) yes
C31 C32 1.399(4) yes
C31 H311 0.950 no
C32 C33 1.387(4) yes
C32 C35 1.503(4) yes
C33 H331 0.950 no
C34 H341 0.950 no
C34 H342 0.950 no
C34 H343 0.950 no
C35 H351 0.950 no
C35 H352 0.950 no
C35 H353 0.950 no
C36 C381 1.393(5) yes
C36 S1 1.692(3) yes
C36 H361 0.950 no
C37 C38 1.386(4) yes
C37 S11 1.688(4) yes
C37 H371 0.950 no
C38 S1 1.731(4) yes
C38 H381 0.950 no
C381 S11 1.728(5) yes
C381 H3811 0.950 no
